data_1536448
loop_
_publ_author_name
'Parise, A.R'
'Castellano, E.E.'
'Piro, O.E.'
'Olabe, J.A.'

_publ_section_title
;
 The crystal and molecular structure of sodium pentacyanoammineferrate(II)
 heptahydrate. Role of intermolecular hydrogen-bond interactions
;
_journal_name_full 'Inorganica Chimica Acta'
_journal_page_first 199
_journal_page_last 202
_journal_volume 319
_journal_year 2001
_chemical_formula_sum 'C5 H17 Fe N6 Na3 O7'
_chemical_name_systematic 'Na3 (Fe (N H3) (C N)5) (H2 O)7'
_space_group_IT_number 2
_symmetry_space_group_name_Hall '-P 1'
_symmetry_space_group_name_H-M 'P -1'
_cell_angle_alpha 92.01
_cell_angle_beta 102.646
_cell_angle_gamma 114.06
_cell_formula_units_Z 2
_cell_length_a 8.2719
_cell_length_b 9.603
_cell_length_c 11.3531
_cell_volume 795.644
_citation_journal_id_ASTM ICHAA3
_cod_data_source_file Parise_ICHAA3_2001_254.cif
_cod_data_source_block C5H17Fe1N6Na3O7
_cod_original_cell_volume 795.6437
_cod_original_formula_sum 'C5 H17 Fe1 N6 Na3 O7'
_cod_database_code 1536448

loop_
_symmetry_equiv_pos_as_xyz
x,y,z
-x,-y,-z

loop_
_atom_site_label
_atom_site_type_symbol
_atom_site_fract_x
_atom_site_fract_y
_atom_site_fract_z
_atom_site_occupancy
_atom_site_U_iso_or_equiv
H3 H+1 0.7228 1.0823 0.5111 1 0.0
O2 O-2 0.2215 0.1256 0.0413 1 0.0
C5 C+2 0.5358 1.0073 0.288 1 0.0
O4 O-2 0.6831 0.4744 0.1609 1 0.0
N2 N-3 0.9897 1.0795 0.2571 1 0.0
O5 O-2 0.3434 0.3683 0.332 1 0.0
H13 H+1 0.2448 0.2741 0.3387 1 0.0
H6 H+1 0.2965 0.1774 -0.0108 1 0.0
C3 C+2 0.7675 0.7429 0.3937 1 0.0
H5 H+1 0.8971 0.2615 0.3126 1 0.0
H10 H+1 0.6228 0.4098 0.084 1 0.0
O3 O-2 1.0824 0.8141 0.1745 1 0.0
C1 C+2 0.5524 0.7587 0.1871 1 0.0
O6 O-2 0.6943 0.1587 0.0578 1 0.0
Na1 Na+1 0.63599 0.36911 0.35441 1 0.0
H4 H+1 0.9977 0.3596 0.436 1 0.0
C2 C+2 0.8633 1.0039 0.2894 1 0.0
C4 C+2 0.4399 0.7478 0.3927 1 0.0
H9 H+1 1.0325 0.8823 0.1965 1 0.0
H11 H+1 0.6303 0.5463 0.1606 1 0.0
H16 H+1 1.2544 0.4953 0.1223 1 0.0
Fe1 Fe+2 0.65194 0.87589 0.34057 1 0.0
H1 H+1 0.8818 1.0486 0.5282 1 0.0
O1 O-2 0.9201 0.3558 0.3583 1 0.0
O7 O-2 1.1302 0.4485 0.1297 1 0.0
Na3 Na+1 -0.0339 0.1652 0.04767 1 0.0
N4 N-3 0.3125 0.6723 0.4237 1 0.0
H12 H+1 0.2897 0.408 0.2656 1 0.0
H2 H+1 0.7221 0.9481 0.5668 1 0.0
H15 H+1 0.619 0.1878 -0.0034 1 0.0
N1 N-3 0.4929 0.6872 0.0906 1 0.0
N6 N-3 0.76 1.0075 0.511 1 0.0
H8 H+1 1.2114 0.8671 0.2108 1 0.0
H7 H+1 0.3066 0.1345 0.1173 1 0.0
H17 H+1 1.065 0.481 0.063 1 0.0
H14 H+1 0.6162 0.1037 0.1077 1 0.0
N3 N-3 0.8375 0.6623 0.4202 1 0.0
N5 N-3 0.4648 1.0854 0.2554 1 0.0
Na2 Na+1 1.0066 0.58099 0.26671 1 0.0
